data_8101174
loop_
_publ_author_name
'Kristiansson, Olof'

_publ_section_title
;
Crystal structure of 2,6-diaminopyridinium nitrate, C~5~H~8~N~3~NO~3~
;
_journal_issue 1
_journal_name_full 'Zeitschrift f\"ur Kristallographie - New Crystal Structures'
_journal_page_first 138
_journal_page_last 138
_journal_volume 215
_journal_year 2000
_chemical_formula_structural 'C5 H8 N3  N O3'
_chemical_formula_sum 'C5 H8 N4 O3'
_chemical_formula_weight 172.15
_space_group_IT_number 4
_symmetry_cell_setting monoclinic
_symmetry_space_group_name_Hall 'P 2yb'
_symmetry_space_group_name_H-M 'P 1 21 1'
_cell_angle_alpha 90.00
_cell_angle_beta 94.349(2)
_cell_angle_gamma 90.00
_cell_formula_units_Z 2
_cell_length_a 3.7081(5)
_cell_length_b 9.9879(14)
_cell_length_c 10.4309(14)
_cell_measurement_temperature 295(2)
_cell_volume 385.21(9)
_diffrn_ambient_temperature 295(2)
_exptl_crystal_density_diffrn 1.484
_refine_ls_R_factor_obs 0.0438
_refine_ls_wR_factor_obs 0.1032
_cod_depositor_comments
;
The following automatic conversions were performed:
'_symmetry_cell_setting' value 'Monoclinic' changed to 'monoclinic'
according to '/home/saulius/struct/CIF-dictionaries/cif_core.dic'
dictionary named 'cif_core.dic' version 2.4.1 from 2010-06-29.

Automatic conversion script
Id: cif_fix_enum 1527 2010-12-29 10:47:43Z saulius 
;
_cod_original_sg_symbol_H-M 'P 21'
_cod_database_code 8101174

loop_
_symmetry_equiv_pos_as_xyz
'x, y, z'
'-x, y+1/2, -z'

loop_
_atom_site_label
_atom_site_type_symbol
_atom_site_fract_x
_atom_site_fract_y
_atom_site_fract_z
_atom_site_U_iso_or_equiv
_atom_site_adp_type
_atom_site_occupancy
_atom_site_symmetry_multiplicity
_atom_site_Wyckoff_symbol
_atom_site_calc_flag
_atom_site_refinement_flags
_atom_site_disorder_assembly
_atom_site_disorder_group
N1 N 0.4609(7) 0.2530(2) 0.25934(19) 0.0446(6) Uani 1 2 a d D . .
N4 N -0.1204(8) 0.0808(3) -0.2376(2) 0.0582(8) Uani 1 2 a d . . .
C2 C 0.4929(9) 0.0540(3) 0.1407(3) 0.0546(8) Uani 1 2 a d . . .
H2 H 0.4486 0.0050 0.0653 0.066 Uiso 1 2 a calc R . .
C4 C 0.7252(8) 0.0637(3) 0.3622(3) 0.0528(8) Uani 1 2 a d . . .
H4 H 0.8380 0.0215 0.4339 0.063 Uiso 1 2 a calc R . .
O3 O -0.2782(8) 0.0170(2) -0.32699(19) 0.0854(10) Uani 1 2 a d . . .
N2 N 0.2371(8) 0.2560(3) 0.0477(2) 0.0578(8) Uani 1 2 a d D . .
C3 C 0.6590(9) -0.0042(3) 0.2491(2) 0.0577(9) Uani 1 2 a d . . .
H3 H 0.7292 -0.0934 0.2454 0.069 Uiso 1 2 a calc R . .
O2 O -0.0118(8) 0.0246(2) -0.1375(2) 0.0905(10) Uani 1 2 a d . . .
N3 N 0.6733(8) 0.2754(3) 0.4722(3) 0.0654(9) Uani 1 2 a d D . .
C5 C 0.6211(8) 0.1968(3) 0.3679(2) 0.0447(7) Uani 1 2 a d . . .
O1 O -0.0774(8) 0.2024(2) -0.2493(2) 0.0918(10) Uani 1 2 a d . . .
C1 C 0.3933(7) 0.1870(3) 0.1463(2) 0.0445(7) Uani 1 2 a d . . .
H2B H 0.189(8) 0.223(3) -0.0277(19) 0.058(9) Uiso 1 2 a d D . .
H3A H 0.726(9) 0.244(3) 0.549(2) 0.073(11) Uiso 1 2 a d D . .
H3B H 0.574(13) 0.354(3) 0.466(3) 0.102(15) Uiso 1 2 a d D . .
H1A H 0.354(9) 0.328(2) 0.261(3) 0.062(10) Uiso 1 2 a d D . .
H2A H 0.143(11) 0.330(3) 0.063(3) 0.083(13) Uiso 1 2 a d D . .

loop_
_atom_site_aniso_label
_atom_site_aniso_U_11
_atom_site_aniso_U_22
_atom_site_aniso_U_33
_atom_site_aniso_U_23
_atom_site_aniso_U_13
_atom_site_aniso_U_12
N1 0.0446(17) 0.0295(12) 0.0600(14) 0.0024(11) 0.0071(10) 0.0029(11)
N4 0.072(2) 0.0404(16) 0.0616(16) 0.0012(12) 0.0021(13) -0.0143(14)
C2 0.056(2) 0.0362(16) 0.0728(19) -0.0097(14) 0.0147(15) 0.0013(16)
C4 0.0440(19) 0.0432(17) 0.0718(19) 0.0143(15) 0.0090(14) 0.0106(16)
O3 0.136(3) 0.0558(17) 0.0613(12) -0.0059(12) -0.0135(14) -0.0381(16)
N2 0.066(2) 0.0462(17) 0.0600(16) -0.0021(14) -0.0024(12) -0.0019(15)
C3 0.052(2) 0.0332(17) 0.090(2) 0.0026(15) 0.0178(15) 0.0095(14)
O2 0.127(3) 0.0725(19) 0.0679(13) 0.0231(13) -0.0194(14) -0.0267(17)
N3 0.077(2) 0.055(2) 0.0622(17) 0.0021(15) -0.0056(13) 0.0120(16)
C5 0.0376(18) 0.0398(16) 0.0572(16) 0.0068(13) 0.0062(11) 0.0005(14)
O1 0.122(3) 0.0395(14) 0.1104(19) 0.0064(12) -0.0172(16) -0.0299(16)
C1 0.0397(19) 0.0370(16) 0.0576(16) 0.0028(12) 0.0093(12) -0.0038(13)

loop_
_geom_bond_atom_site_label_1
_geom_bond_atom_site_label_2
_geom_bond_distance
_geom_bond_site_symmetry_2
_geom_bond_publ_flag
N1 C1 1.358(3) . ?
N1 C5 1.360(3) . ?
N4 O2 1.226(3) . ?
N4 O1 1.232(4) . ?
N4 O3 1.239(3) . ?
C2 C3 1.375(4) . ?
C2 C1 1.381(4) . ?
C4 C3 1.366(4) . ?
C4 C5 1.387(4) . ?
N2 C1 1.333(3) . ?
N3 C5 1.343(4) . ?

loop_
_cod_related_entry_id
_cod_related_entry_database
_cod_related_entry_code
1 ChemSpider 21122259
